data_1571120
loop_
_publ_author_name
'Weigand, Stefan'
'S\"unkel, Karlheinz'

_publ_section_title
;
 Chlorido-pentamethylcyclopentadienyl-[2-(2-pyridyl-&#x043A;N)-ferrocenyl-&#x043A;C]-iridium(III)
;
_journal_issue 1
_journal_name_full Molbank
_journal_page_first M1770
_journal_paper_doi 10.3390/M1770
_journal_volume 2024
_journal_year 2024
_chemical_formula_moiety '(H2 O), 2 (C H2 Cl2), 8 (C25 H27 Cl Fe Ir N)'
_chemical_formula_sum 'C202 H222 Cl12 Fe8 Ir8 N8 O'
_chemical_formula_weight 5187.66
_space_group_crystal_system monoclinic
_space_group_IT_number 15
_space_group_name_Hall '-C 2yc'
_space_group_name_H-M_alt 'C 1 2/c 1'
_atom_sites_solution_hydrogens mixed
_atom_sites_solution_primary direct
_audit_creation_method SHELXL-2019/3
_cell_angle_alpha 90
_cell_angle_beta 90.3010(10)
_cell_angle_gamma 90
_cell_formula_units_Z 2
_cell_length_a 30.7102(6)
_cell_length_b 18.9149(4)
_cell_length_c 15.7234(2)
_cell_measurement_reflns_used 16093
_cell_measurement_temperature 173(2)
_cell_measurement_theta_max 25.35
_cell_measurement_theta_min 3.134
_cell_volume 9133.3(3)
_computing_cell_refinement 'HKL Scalepack (Otwinowski & Minor 1997)'
_computing_data_collection 'Collect (Bruker AXS BV, 1997-2004)'
_computing_data_reduction 'HKL Denzo and Scalepack (Otwinowski & Minor 1997)'
_computing_structure_refinement 'SHELXL-2019/2 (Sheldrick, 2019)'
_computing_structure_solution 'SIR-97 (Giacovazzo, 1997)'
_diffrn_ambient_temperature 173(2)
_diffrn_detector_area_resol_mean 9
_diffrn_measured_fraction_theta_full 0.998
_diffrn_measured_fraction_theta_max 0.998
_diffrn_measurement_device_type KappaCCD
_diffrn_measurement_method 'CCD; rotation images; thick slices'
_diffrn_radiation_type MoK\a
_diffrn_radiation_wavelength 0.71069
_diffrn_reflns_av_R_equivalents 0.0491
_diffrn_reflns_av_unetI/netI 0.0342
_diffrn_reflns_Laue_measured_fraction_full 0.998
_diffrn_reflns_Laue_measured_fraction_max 0.998
_diffrn_reflns_limit_h_max 36
_diffrn_reflns_limit_h_min -36
_diffrn_reflns_limit_k_max 22
_diffrn_reflns_limit_k_min -22
_diffrn_reflns_limit_l_max 18
_diffrn_reflns_limit_l_min -18
_diffrn_reflns_number 30223
_diffrn_reflns_point_group_measured_fraction_full 0.998
_diffrn_reflns_point_group_measured_fraction_max 0.998
_diffrn_reflns_theta_full 25.240
_diffrn_reflns_theta_max 25.345
_diffrn_reflns_theta_min 3.298
_diffrn_source phi/omega-scan
_exptl_absorpt_coefficient_mu 6.646
_exptl_absorpt_correction_T_max 0.5682
_exptl_absorpt_correction_T_min 0.3859
_exptl_absorpt_correction_type multi-scan
_exptl_absorpt_process_details
;
Sheldrick, G.M. SADABS. Version 2008/1.
Multi-Scan Absorption Correction Program.
University of G\"ottingen, Germany, 2008.
;
_exptl_crystal_colour red
_exptl_crystal_density_diffrn 1.886
_exptl_crystal_density_method 'not measured'
_exptl_crystal_description platelet
_exptl_crystal_F_000 5052
_exptl_crystal_size_max 0.260
_exptl_crystal_size_mid 0.110
_exptl_crystal_size_min 0.030
_refine_diff_density_max 1.465
_refine_diff_density_min -1.527
_refine_diff_density_rms 0.125
_refine_ls_extinction_method none
_refine_ls_goodness_of_fit_ref 1.029
_refine_ls_hydrogen_treatment mixed
_refine_ls_matrix_type full
_refine_ls_number_parameters 552
_refine_ls_number_reflns 8342
_refine_ls_number_restraints 2
_refine_ls_restrained_S_all 1.029
_refine_ls_R_factor_all 0.0434
_refine_ls_R_factor_gt 0.0303
_refine_ls_shift/su_max 0.001
_refine_ls_shift/su_mean 0.000
_refine_ls_structure_factor_coef Fsqd
_refine_ls_weighting_details 'w=1/[\s^2^(Fo^2^)+(0.0354P)^2^+65.6096P] where P=(Fo^2^+2Fc^2^)/3'
_refine_ls_weighting_scheme calc
_refine_ls_wR_factor_gt 0.0734
_refine_ls_wR_factor_ref 0.0811
_reflns_Friedel_coverage 0.000
_reflns_number_gt 6736
_reflns_number_total 8342
_reflns_threshold_expression 'I > 2\s(I)'
_cod_data_source_file on305.cif
_cod_data_source_block shelx
_cod_original_sg_symbol_H-M 'C 2/c'
_cod_database_code 1571120
_shelx_shelxl_version_number 2019/3
_shelx_space_group_comment
;
The symmetry employed for this shelxl refinement is uniquely defined
by the following loop, which should always be used as a source of
symmetry information in preference to the above space-group names.
They are only intended as comments.
;
_shelx_estimated_absorpt_t_min 0.277
_shelx_estimated_absorpt_t_max 0.826

loop_
_space_group_symop_operation_xyz
'x, y, z'
'-x, y, -z+1/2'
'x+1/2, y+1/2, z'
'-x+1/2, y+1/2, -z+1/2'
'-x, -y, -z'
'x, -y, z-1/2'
'-x+1/2, -y+1/2, -z'
'x+1/2, -y+1/2, z-1/2'

loop_
_atom_site_label
_atom_site_type_symbol
_atom_site_fract_x
_atom_site_fract_y
_atom_site_fract_z
_atom_site_U_iso_or_equiv
_atom_site_adp_type
_atom_site_occupancy
_atom_site_site_symmetry_order
_atom_site_calc_flag
_atom_site_refinement_flags_posn
_atom_site_refinement_flags_adp
_atom_site_refinement_flags_occupancy
_atom_site_disorder_assembly
_atom_site_disorder_group
C101 C 0.17284(17) 0.0889(3) 0.2621(3) 0.0272(12) Uani 1 1 d . . . . .
C102 C 0.21800(18) 0.0723(3) 0.2783(4) 0.0338(13) Uani 1 1 d . . . . .
H102 H 0.233301 0.081357 0.329846 0.041 Uiso 1 1 calc R U . . .
C103 C 0.2359(2) 0.0399(3) 0.2040(4) 0.0401(15) Uani 1 1 d . . . . .
H103 H 0.265309 0.025139 0.197572 0.048 Uiso 1 1 calc R U . . .
C104 C 0.20283(19) 0.0334(3) 0.1420(4) 0.0344(13) Uani 1 1 d . . . . .
H104 H 0.205663 0.012910 0.087123 0.041 Uiso 1 1 calc R U . . .
C105 C 0.16403(18) 0.0635(3) 0.1774(3) 0.0272(12) Uani 1 1 d . . . . .
C106 C 0.11988(18) 0.0716(3) 0.1478(3) 0.0279(12) Uani 1 1 d . . . . .
C107 C 0.1016(2) 0.0412(3) 0.0747(4) 0.0357(13) Uani 1 1 d . . . . .
H107 H 0.118925 0.012805 0.038378 0.043 Uiso 1 1 calc R U . . .
C108 C 0.0587(2) 0.0527(4) 0.0559(4) 0.0466(16) Uani 1 1 d . . . . .
H108 H 0.046029 0.032208 0.006514 0.056 Uiso 1 1 calc R U . . .
C109 C 0.0339(2) 0.0944(4) 0.1095(4) 0.0493(17) Uani 1 1 d . . . . .
H109 H 0.004089 0.103061 0.097374 0.059 Uiso 1 1 calc R U . . .
C110 C 0.05341(19) 0.1232(3) 0.1810(4) 0.0387(14) Uani 1 1 d . . . . .
H110 H 0.036238 0.151374 0.217897 0.046 Uiso 1 1 calc R U . . .
C111 C 0.1484(3) -0.1072(4) 0.2334(6) 0.063(2) Uani 1 1 d . . . . .
H111 H 0.124929 -0.110678 0.193974 0.075 Uiso 1 1 calc R U . . .
C112 C 0.1463(3) -0.0815(4) 0.3203(7) 0.083(4) Uani 1 1 d . . . . .
H112 H 0.121340 -0.065120 0.349827 0.100 Uiso 1 1 calc R U . . .
C113 C 0.1896(3) -0.0860(4) 0.3513(5) 0.066(2) Uani 1 1 d . . . . .
H113 H 0.198856 -0.072961 0.406827 0.080 Uiso 1 1 calc R U . . .
C114 C 0.2158(3) -0.1121(4) 0.2892(6) 0.061(2) Uani 1 1 d . . . . .
H114 H 0.246328 -0.119469 0.294076 0.074 Uiso 1 1 calc R U . . .
C115 C 0.1912(3) -0.1256(4) 0.2193(5) 0.0561(19) Uani 1 1 d . . . . .
H115 H 0.201918 -0.145119 0.167866 0.067 Uiso 1 1 calc R U . . .
C116 C 0.1438(3) 0.2600(4) 0.2950(5) 0.062(2) Uani 1 1 d . . . . .
C117 C 0.0999(3) 0.2619(4) 0.3224(6) 0.066(3) Uani 1 1 d . . . . .
C118 C 0.0970(2) 0.2318(4) 0.4017(5) 0.053(2) Uani 1 1 d . . . . .
C119 C 0.1409(3) 0.2109(3) 0.4244(4) 0.0471(18) Uani 1 1 d . . . . .
C120 C 0.1691(2) 0.2326(3) 0.3589(5) 0.0485(18) Uani 1 1 d . . . . .
C121 C 0.1619(6) 0.2970(5) 0.2161(7) 0.158(8) Uani 1 1 d . . . . .
H12A H 0.174552 0.342615 0.232520 0.237 Uiso 1 1 calc R U . . .
H12B H 0.138290 0.304807 0.174924 0.237 Uiso 1 1 calc R U . . .
H12C H 0.184401 0.267372 0.190240 0.237 Uiso 1 1 calc R U . . .
C122 C 0.0635(5) 0.2955(5) 0.2707(9) 0.168(8) Uani 1 1 d . . . . .
H12D H 0.035345 0.282447 0.295121 0.252 Uiso 1 1 calc R U . . .
H12E H 0.064984 0.278803 0.211825 0.252 Uiso 1 1 calc R U . . .
H12F H 0.066738 0.347072 0.271867 0.252 Uiso 1 1 calc R U . . .
C123 C 0.0590(3) 0.2223(6) 0.4594(8) 0.134(6) Uani 1 1 d . . . . .
H12G H 0.063563 0.250185 0.511224 0.201 Uiso 1 1 calc R U . . .
H12H H 0.056151 0.172249 0.474277 0.201 Uiso 1 1 calc R U . . .
H12I H 0.032442 0.238341 0.430520 0.201 Uiso 1 1 calc R U . . .
C124 C 0.1538(5) 0.1798(5) 0.5095(6) 0.119(5) Uani 1 1 d . . . . .
H12J H 0.180937 0.153154 0.503424 0.179 Uiso 1 1 calc R U . . .
H12K H 0.130709 0.148102 0.529334 0.179 Uiso 1 1 calc R U . . .
H12L H 0.157997 0.217997 0.550802 0.179 Uiso 1 1 calc R U . . .
C125 C 0.2174(3) 0.2306(5) 0.3604(10) 0.124(5) Uani 1 1 d . . . . .
H12M H 0.228217 0.218460 0.303722 0.186 Uiso 1 1 calc R U . . .
H12N H 0.227282 0.194892 0.401447 0.186 Uiso 1 1 calc R U . . .
H12O H 0.228707 0.277023 0.377178 0.186 Uiso 1 1 calc R U . . .
N1 N 0.09549(15) 0.1130(2) 0.2005(3) 0.0294(10) Uani 1 1 d . . . . .
Cl1 Cl 0.08516(5) 0.05751(8) 0.38007(10) 0.0393(3) Uani 1 1 d . . . . .
Fe1 Fe 0.18682(3) -0.02087(4) 0.24851(5) 0.03004(18) Uani 1 1 d . . . . .
Ir1 Ir 0.12529(2) 0.15137(2) 0.31257(2) 0.02442(7) Uani 1 1 d . . . . .
C201 C 0.15363(17) 0.4131(3) 0.9835(3) 0.0258(11) Uani 1 1 d . . . . .
C202 C 0.19748(19) 0.4289(3) 1.0054(4) 0.0326(13) Uani 1 1 d . . . . .
H202 H 0.222189 0.417474 0.972051 0.039 Uiso 1 1 calc R U . . .
C203 C 0.1987(2) 0.4649(3) 1.0856(4) 0.0371(14) Uani 1 1 d . . . . .
H203 H 0.224285 0.480230 1.114541 0.045 Uiso 1 1 calc R U . . .
C204 C 0.1556(2) 0.4738(3) 1.1145(4) 0.0341(13) Uani 1 1 d . . . . .
H204 H 0.146686 0.496758 1.165230 0.041 Uiso 1 1 calc R U . . .
C205 C 0.12801(18) 0.4415(3) 1.0524(3) 0.0261(11) Uani 1 1 d . . . . .
C206 C 0.08135(19) 0.4308(3) 1.0477(4) 0.0303(12) Uani 1 1 d . . . . .
C207 C 0.0504(2) 0.4566(3) 1.1047(4) 0.0408(15) Uani 1 1 d . . . . .
H207 H 0.059145 0.484047 1.152465 0.049 Uiso 1 1 calc R U . . .
C208 C 0.0069(2) 0.4417(4) 1.0906(5) 0.0519(18) Uani 1 1 d . . . . .
H208 H -0.014519 0.458298 1.129046 0.062 Uiso 1 1 calc R U . . .
C209 C -0.0050(2) 0.4025(4) 1.0207(5) 0.0531(18) Uani 1 1 d . . . . .
H209 H -0.034886 0.393175 1.009158 0.064 Uiso 1 1 calc R U . . .
C210 C 0.0270(2) 0.3768(3) 0.9671(4) 0.0419(15) Uani 1 1 d . . . . .
H210 H 0.018592 0.349454 0.919162 0.050 Uiso 1 1 calc R U . . .
C211 C 0.16462(19) 0.5696(3) 0.8829(4) 0.0339(13) Uani 1 1 d . . . . .
H211 H 0.165836 0.546259 0.829416 0.041 Uiso 1 1 calc R U . . .
C212 C 0.12608(19) 0.5885(3) 0.9273(4) 0.0331(13) Uani 1 1 d . . . . .
H212 H 0.097037 0.580095 0.908806 0.040 Uiso 1 1 calc R U . . .
C213 C 0.1388(2) 0.6223(3) 1.0043(4) 0.0367(14) Uani 1 1 d . . . . .
H213 H 0.119789 0.640516 1.046393 0.044 Uiso 1 1 calc R U . . .
C214 C 0.1853(2) 0.6241(3) 1.0070(4) 0.0368(14) Uani 1 1 d . . . . .
H214 H 0.202711 0.643739 1.051185 0.044 Uiso 1 1 calc R U . . .
C215 C 0.2008(2) 0.5915(3) 0.9323(4) 0.0376(14) Uani 1 1 d . . . . .
H215 H 0.230553 0.585376 0.917637 0.045 Uiso 1 1 calc R U . . .
C216 C 0.1701(2) 0.2766(3) 0.8747(4) 0.0333(13) Uani 1 1 d . . . . .
C217 C 0.15009(19) 0.2958(3) 0.7964(3) 0.0318(13) Uani 1 1 d . . . . .
C218 C 0.1052(2) 0.2705(3) 0.7976(4) 0.0366(14) Uani 1 1 d . . . . .
C219 C 0.0973(2) 0.2418(3) 0.8771(4) 0.0420(15) Uani 1 1 d . . . . .
C220 C 0.1371(2) 0.2465(3) 0.9284(4) 0.0398(15) Uani 1 1 d . . . . .
C221 C 0.2178(2) 0.2830(3) 0.8971(4) 0.0457(16) Uani 1 1 d . . . . .
H22A H 0.232730 0.238669 0.883203 0.069 Uiso 1 1 calc R U . . .
H22B H 0.220980 0.292667 0.958002 0.069 Uiso 1 1 calc R U . . .
H22C H 0.230732 0.321767 0.864448 0.069 Uiso 1 1 calc R U . . .
C222 C 0.1723(2) 0.3274(4) 0.7210(4) 0.0458(16) Uani 1 1 d . . . . .
H22D H 0.200223 0.347824 0.738812 0.069 Uiso 1 1 calc R U . . .
H22E H 0.153857 0.364424 0.696390 0.069 Uiso 1 1 calc R U . . .
H22F H 0.177424 0.290502 0.678400 0.069 Uiso 1 1 calc R U . . .
C223 C 0.0751(2) 0.2767(4) 0.7234(5) 0.059(2) Uani 1 1 d . . . . .
H22G H 0.045267 0.266755 0.741727 0.088 Uiso 1 1 calc R U . . .
H22H H 0.083584 0.242643 0.679534 0.088 Uiso 1 1 calc R U . . .
H22I H 0.076640 0.324694 0.700256 0.088 Uiso 1 1 calc R U . . .
C224 C 0.0561(3) 0.2078(4) 0.9066(6) 0.066(2) Uani 1 1 d . . . . .
H22J H 0.031883 0.223073 0.870237 0.100 Uiso 1 1 calc R U . . .
H22K H 0.050394 0.221794 0.965557 0.100 Uiso 1 1 calc R U . . .
H22L H 0.059076 0.156303 0.903479 0.100 Uiso 1 1 calc R U . . .
C225 C 0.1454(3) 0.2128(4) 1.0133(4) 0.060(2) Uani 1 1 d . . . . .
H22M H 0.155399 0.164126 1.005082 0.090 Uiso 1 1 calc R U . . .
H22N H 0.118438 0.212688 1.046359 0.090 Uiso 1 1 calc R U . . .
H22O H 0.167795 0.239728 1.043962 0.090 Uiso 1 1 calc R U . . .
N2 N 0.06939(15) 0.3892(2) 0.9805(3) 0.0318(11) Uani 1 1 d . . . . .
Cl2 Cl 0.09327(5) 0.44904(8) 0.80709(9) 0.0347(3) Uani 1 1 d . . . . .
Fe2 Fe 0.16382(2) 0.52221(4) 1.00002(5) 0.02590(17) Uani 1 1 d . . . . .
Ir2 Ir 0.11893(2) 0.35296(2) 0.89833(2) 0.02540(7) Uani 1 1 d . . . . .
Cl1M Cl 0.02613(15) 0.9074(2) 0.1724(4) 0.192(2) Uani 1 1 d . . . . .
C1M C 0.000000 0.9615(9) 0.250000 0.167(10) Uani 1 2 d S T P . .
H1M1 H -0.021835 0.992167 0.221834 0.200 Uiso 0.5 1 calc R U P . .
H1M2 H 0.021836 0.992165 0.278165 0.200 Uiso 0.5 1 calc R U P . .
O1W O 0.000000 0.3840(10) 0.750000 0.085(5) Uiso 0.5 2 d DS . P . .
H1W H 0.006(7) 0.416(2) 0.705(3) 0.128 Uiso 0.5 1 d D U P . .

loop_
_atom_site_aniso_label
_atom_site_aniso_U_11
_atom_site_aniso_U_22
_atom_site_aniso_U_33
_atom_site_aniso_U_23
_atom_site_aniso_U_13
_atom_site_aniso_U_12
C101 0.030(3) 0.015(3) 0.037(3) 0.002(2) 0.000(2) 0.002(2)
C102 0.031(3) 0.019(3) 0.051(4) 0.002(2) -0.004(3) -0.001(2)
C103 0.029(3) 0.030(3) 0.062(4) -0.001(3) 0.009(3) 0.004(3)
C104 0.038(3) 0.025(3) 0.040(3) -0.003(2) 0.007(3) 0.005(2)
C105 0.034(3) 0.016(3) 0.032(3) 0.006(2) 0.007(2) 0.003(2)
C106 0.041(3) 0.016(3) 0.027(3) 0.002(2) 0.003(2) 0.003(2)
C107 0.043(4) 0.031(3) 0.033(3) -0.002(3) 0.003(3) -0.002(3)
C108 0.050(4) 0.051(4) 0.038(4) -0.008(3) -0.015(3) 0.002(3)
C109 0.034(4) 0.057(5) 0.057(4) -0.010(3) -0.017(3) 0.010(3)
C110 0.035(3) 0.036(3) 0.046(4) -0.004(3) -0.007(3) 0.005(3)
C111 0.052(5) 0.038(4) 0.098(7) 0.022(4) -0.027(4) -0.020(3)
C112 0.083(6) 0.020(4) 0.148(9) 0.020(5) 0.079(7) 0.003(4)
C113 0.114(8) 0.034(4) 0.051(5) 0.016(3) -0.008(5) -0.019(4)
C114 0.068(5) 0.033(4) 0.082(6) 0.014(4) -0.018(5) 0.006(4)
C115 0.074(5) 0.025(3) 0.069(5) -0.006(3) 0.010(4) -0.005(3)
C116 0.122(8) 0.022(3) 0.044(4) -0.011(3) 0.016(5) -0.013(4)
C117 0.085(6) 0.030(4) 0.081(6) -0.026(4) -0.050(5) 0.022(4)
C118 0.038(4) 0.037(4) 0.084(6) -0.034(4) 0.029(4) -0.017(3)
C119 0.085(5) 0.019(3) 0.037(4) -0.004(3) -0.023(3) 0.002(3)
C120 0.037(4) 0.028(3) 0.080(5) -0.026(3) 0.011(3) -0.002(3)
C121 0.35(2) 0.048(6) 0.075(7) -0.014(5) 0.086(10) -0.069(9)
C122 0.227(15) 0.060(6) 0.214(14) -0.059(8) -0.181(13) 0.080(8)
C123 0.095(8) 0.122(9) 0.186(12) -0.111(9) 0.100(8) -0.062(7)
C124 0.249(16) 0.051(6) 0.057(6) -0.002(5) -0.068(8) 0.005(8)
C125 0.051(5) 0.075(7) 0.247(15) -0.101(9) 0.012(7) -0.012(5)
N1 0.030(3) 0.026(2) 0.032(3) 0.001(2) -0.0028(19) 0.004(2)
Cl1 0.0425(8) 0.0338(8) 0.0417(8) 0.0044(6) 0.0121(6) -0.0013(6)
Fe1 0.0322(4) 0.0178(4) 0.0401(5) 0.0006(3) -0.0003(3) 0.0015(3)
Ir1 0.02664(12) 0.02085(12) 0.02575(12) -0.00127(8) -0.00045(8) 0.00299(8)
C201 0.030(3) 0.019(3) 0.028(3) 0.003(2) -0.005(2) 0.001(2)
C202 0.033(3) 0.023(3) 0.042(3) -0.001(2) 0.000(2) 0.002(2)
C203 0.043(4) 0.027(3) 0.040(3) -0.001(3) -0.017(3) 0.002(3)
C204 0.050(4) 0.023(3) 0.029(3) 0.003(2) -0.007(3) 0.000(3)
C205 0.035(3) 0.019(3) 0.024(3) 0.002(2) -0.003(2) 0.001(2)
C206 0.038(3) 0.022(3) 0.031(3) 0.006(2) 0.004(2) 0.000(2)
C207 0.053(4) 0.034(3) 0.035(3) -0.002(3) 0.011(3) -0.002(3)
C208 0.047(4) 0.041(4) 0.068(5) -0.007(3) 0.029(4) -0.002(3)
C209 0.035(4) 0.050(4) 0.074(5) -0.008(4) 0.011(3) -0.004(3)
C210 0.034(3) 0.038(4) 0.054(4) -0.005(3) 0.003(3) -0.011(3)
C211 0.047(4) 0.028(3) 0.027(3) 0.006(2) 0.006(3) 0.003(3)
C212 0.035(3) 0.025(3) 0.039(3) 0.007(3) -0.002(2) 0.004(2)
C213 0.044(4) 0.025(3) 0.041(3) 0.002(3) 0.005(3) 0.006(3)
C214 0.048(4) 0.022(3) 0.041(3) 0.001(3) 0.002(3) -0.008(3)
C215 0.038(3) 0.031(3) 0.044(4) 0.004(3) 0.008(3) -0.004(3)
C216 0.044(3) 0.021(3) 0.035(3) -0.005(2) -0.001(3) 0.003(2)
C217 0.040(3) 0.027(3) 0.028(3) -0.005(2) 0.006(2) 0.003(2)
C218 0.040(3) 0.030(3) 0.041(3) -0.008(3) -0.008(3) 0.002(3)
C219 0.055(4) 0.024(3) 0.048(4) -0.008(3) 0.008(3) -0.009(3)
C220 0.073(4) 0.020(3) 0.027(3) -0.004(2) 0.004(3) 0.003(3)
C221 0.045(4) 0.034(4) 0.058(4) -0.014(3) -0.010(3) 0.015(3)
C222 0.058(4) 0.039(4) 0.041(4) 0.000(3) 0.018(3) 0.007(3)
C223 0.060(5) 0.059(5) 0.057(5) -0.017(4) -0.024(4) 0.005(4)
C224 0.068(5) 0.042(4) 0.089(6) -0.011(4) 0.022(4) -0.015(4)
C225 0.106(6) 0.033(4) 0.041(4) 0.009(3) 0.009(4) 0.009(4)
N2 0.037(3) 0.026(3) 0.033(3) 0.001(2) 0.002(2) -0.002(2)
Cl2 0.0402(8) 0.0328(7) 0.0309(7) 0.0021(6) -0.0052(6) 0.0018(6)
Fe2 0.0296(4) 0.0198(4) 0.0283(4) -0.0004(3) -0.0010(3) -0.0002(3)
Ir2 0.02901(13) 0.02244(12) 0.02475(12) -0.00172(8) 0.00063(8) -0.00159(8)
Cl1M 0.140(4) 0.118(3) 0.318(7) -0.010(4) -0.036(4) -0.015(3)
C1M 0.17(2) 0.051(10) 0.28(3) 0.000 -0.05(2) 0.000

loop_
_atom_type_symbol
_atom_type_description
_atom_type_scat_dispersion_real
_atom_type_scat_dispersion_imag
_atom_type_scat_source
C C 0.0033 0.0016 'International Tables Vol C Tables 4.2.6.8 and 6.1.1.4'
H H 0.0000 0.0000 'International Tables Vol C Tables 4.2.6.8 and 6.1.1.4'
N N 0.0061 0.0033 'International Tables Vol C Tables 4.2.6.8 and 6.1.1.4'
Cl Cl 0.1484 0.1585 'International Tables Vol C Tables 4.2.6.8 and 6.1.1.4'
Fe Fe 0.3463 0.8444 'International Tables Vol C Tables 4.2.6.8 and 6.1.1.4'
Ir Ir -1.4442 7.9887 'International Tables Vol C Tables 4.2.6.8 and 6.1.1.4'
O O 0.0106 0.0060 'International Tables Vol C Tables 4.2.6.8 and 6.1.1.4'

loop_
_geom_angle_atom_site_label_1
_geom_angle_atom_site_label_2
_geom_angle_atom_site_label_3
_geom_angle
_geom_angle_site_symmetry_1
_geom_angle_site_symmetry_3
_geom_angle_publ_flag
C105 C101 C102 105.5(5) . . ?
C105 C101 Ir1 114.9(4) . . ?
C102 C101 Ir1 138.2(4) . . ?
C105 C101 Fe1 67.7(3) . . ?
C102 C101 Fe1 67.2(3) . . ?
Ir1 C101 Fe1 138.4(3) . . ?
C103 C102 C101 108.8(5) . . ?
C103 C102 Fe1 68.2(3) . . ?
C101 C102 Fe1 72.6(3) . . ?
C103 C102 H102 125.6 . . ?
C101 C102 H102 125.6 . . ?
Fe1 C102 H102 125.2 . . ?
C104 C103 C102 108.8(5) . . ?
C104 C103 Fe1 69.7(3) . . ?
C102 C103 Fe1 70.8(3) . . ?
C104 C103 H103 125.6 . . ?
C102 C103 H103 125.6 . . ?
Fe1 C103 H103 125.5 . . ?
C103 C104 C105 107.1(5) . . ?
C103 C104 Fe1 69.5(4) . . ?
C105 C104 Fe1 71.0(3) . . ?
C103 C104 H104 126.5 . . ?
C105 C104 H104 126.5 . . ?
Fe1 C104 H104 124.6 . . ?
C104 C105 C101 109.8(5) . . ?
C104 C105 C106 134.3(5) . . ?
C101 C105 C106 115.8(5) . . ?
C104 C105 Fe1 67.9(3) . . ?
C101 C105 Fe1 72.3(3) . . ?
C106 C105 Fe1 124.9(4) . . ?
N1 C106 C107 120.9(5) . . ?
N1 C106 C105 112.5(5) . . ?
C107 C106 C105 126.5(5) . . ?
C108 C107 C106 119.7(6) . . ?
C108 C107 H107 120.2 . . ?
C106 C107 H107 120.2 . . ?
C107 C108 C109 119.4(6) . . ?
C107 C108 H108 120.3 . . ?
C109 C108 H108 120.3 . . ?
C110 C109 C108 118.8(6) . . ?
C110 C109 H109 120.6 . . ?
C108 C109 H109 120.6 . . ?
N1 C110 C109 122.8(6) . . ?
N1 C110 H110 118.6 . . ?
C109 C110 H110 118.6 . . ?
C115 C111 C112 106.4(7) . . ?
C115 C111 Fe1 70.6(4) . . ?
C112 C111 Fe1 69.4(4) . . ?
C115 C111 H111 126.8 . . ?
C112 C111 H111 126.8 . . ?
Fe1 C111 H111 124.8 . . ?
C113 C112 C111 104.9(7) . . ?
C113 C112 Fe1 69.5(4) . . ?
C111 C112 Fe1 68.7(4) . . ?
C113 C112 H112 127.5 . . ?
C111 C112 H112 127.5 . . ?
Fe1 C112 H112 125.8 . . ?
C114 C113 C112 109.5(8) . . ?
C114 C113 Fe1 70.8(4) . . ?
C112 C113 Fe1 69.8(4) . . ?
C114 C113 H113 125.3 . . ?
C112 C113 H113 125.3 . . ?
Fe1 C113 H113 125.7 . . ?
C115 C114 C113 108.6(8) . . ?
C115 C114 Fe1 70.4(4) . . ?
C113 C114 Fe1 70.2(4) . . ?
C115 C114 H114 125.7 . . ?
C113 C114 H114 125.7 . . ?
Fe1 C114 H114 125.3 . . ?
C114 C115 C111 110.6(8) . . ?
C114 C115 Fe1 70.8(4) . . ?
C111 C115 Fe1 69.8(4) . . ?
C114 C115 H115 124.7 . . ?
C111 C115 H115 124.7 . . ?
Fe1 C115 H115 126.3 . . ?
C120 C116 C117 108.9(7) . . ?
C120 C116 C121 124.2(10) . . ?
C117 C116 C121 125.7(11) . . ?
C120 C116 Ir1 72.1(4) . . ?
C117 C116 Ir1 74.5(4) . . ?
C121 C116 Ir1 129.7(5) . . ?
C118 C117 C116 109.3(7) . . ?
C118 C117 C122 127.5(11) . . ?
C116 C117 C122 123.1(11) . . ?
C118 C117 Ir1 72.5(4) . . ?
C116 C117 Ir1 67.8(4) . . ?
C122 C117 Ir1 127.7(5) . . ?
C117 C118 C119 105.8(6) . . ?
C117 C118 C123 131.0(10) . . ?
C119 C118 C123 123.2(9) . . ?
C117 C118 Ir1 71.8(4) . . ?
C119 C118 Ir1 66.8(3) . . ?
C123 C118 Ir1 127.2(5) . . ?
C120 C119 C118 108.4(6) . . ?
C120 C119 C124 126.9(9) . . ?
C118 C119 C124 124.3(9) . . ?
C120 C119 Ir1 71.9(4) . . ?
C118 C119 Ir1 74.8(4) . . ?
C124 C119 Ir1 125.4(5) . . ?
C116 C120 C119 107.3(6) . . ?
C116 C120 C125 125.8(9) . . ?
C119 C120 C125 126.8(9) . . ?
C116 C120 Ir1 70.9(4) . . ?
C119 C120 Ir1 69.9(4) . . ?
C125 C120 Ir1 127.4(5) . . ?
C116 C121 H12A 109.5 . . ?
C116 C121 H12B 109.5 . . ?
H12A C121 H12B 109.5 . . ?
C116 C121 H12C 109.5 . . ?
H12A C121 H12C 109.5 . . ?
H12B C121 H12C 109.5 . . ?
C117 C122 H12D 109.5 . . ?
C117 C122 H12E 109.5 . . ?
H12D C122 H12E 109.5 . . ?
C117 C122 H12F 109.5 . . ?
H12D C122 H12F 109.5 . . ?
H12E C122 H12F 109.5 . . ?
C118 C123 H12G 109.5 . . ?
C118 C123 H12H 109.5 . . ?
H12G C123 H12H 109.5 . . ?
C118 C123 H12I 109.5 . . ?
H12G C123 H12I 109.5 . . ?
H12H C123 H12I 109.5 . . ?
C119 C124 H12J 109.5 . . ?
C119 C124 H12K 109.5 . . ?
H12J C124 H12K 109.5 . . ?
C119 C124 H12L 109.5 . . ?
H12J C124 H12L 109.5 . . ?
H12K C124 H12L 109.5 . . ?
C120 C125 H12M 109.5 . . ?
C120 C125 H12N 109.5 . . ?
H12M C125 H12N 109.5 . . ?
C120 C125 H12O 109.5 . . ?
H12M C125 H12O 109.5 . . ?
H12N C125 H12O 109.5 . . ?
C110 N1 C106 118.3(5) . . ?
C110 N1 Ir1 123.7(4) . . ?
C106 N1 Ir1 117.8(4) . . ?
C103 Fe1 C104 40.8(3) . . ?
C103 Fe1 C111 148.3(3) . . ?
C104 Fe1 C111 117.0(3) . . ?
C103 Fe1 C113 126.2(3) . . ?
C104 Fe1 C113 162.6(3) . . ?
C111 Fe1 C113 68.1(3) . . ?
C103 Fe1 C112 165.8(4) . . ?
C104 Fe1 C112 153.4(4) . . ?
C111 Fe1 C112 41.9(4) . . ?
C113 Fe1 C112 40.7(4) . . ?
C103 Fe1 C115 115.1(3) . . ?
C104 Fe1 C115 106.8(3) . . ?
C111 Fe1 C115 39.6(3) . . ?
C113 Fe1 C115 65.6(3) . . ?
C112 Fe1 C115 67.6(3) . . ?
C103 Fe1 C114 105.3(3) . . ?
C104 Fe1 C114 125.4(3) . . ?
C111 Fe1 C114 67.0(3) . . ?
C113 Fe1 C114 39.0(3) . . ?
C112 Fe1 C114 67.5(3) . . ?
C115 Fe1 C114 38.8(3) . . ?
C103 Fe1 C102 41.1(2) . . ?
C104 Fe1 C102 68.9(2) . . ?
C111 Fe1 C102 170.3(3) . . ?
C113 Fe1 C102 108.7(3) . . ?
C112 Fe1 C102 129.8(4) . . ?
C115 Fe1 C102 148.5(3) . . ?
C114 Fe1 C102 116.7(3) . . ?
C103 Fe1 C105 68.0(2) . . ?
C104 Fe1 C105 41.0(2) . . ?
C111 Fe1 C105 111.3(3) . . ?
C113 Fe1 C105 155.4(3) . . ?
C112 Fe1 C105 121.8(3) . . ?
C115 Fe1 C105 130.6(3) . . ?
C114 Fe1 C105 165.2(3) . . ?
C102 Fe1 C105 67.6(2) . . ?
C103 Fe1 C101 68.4(2) . . ?
C104 Fe1 C101 68.9(2) . . ?
C111 Fe1 C101 132.7(3) . . ?
C113 Fe1 C101 121.2(3) . . ?
C112 Fe1 C101 111.6(3) . . ?
C115 Fe1 C101 169.4(3) . . ?
C114 Fe1 C101 151.5(3) . . ?
C102 Fe1 C101 40.3(2) . . ?
C105 Fe1 C101 40.0(2) . . ?
C101 Ir1 N1 77.5(2) . . ?
C101 Ir1 C119 117.8(3) . . ?
N1 Ir1 C119 164.0(2) . . ?
C101 Ir1 C116 108.2(3) . . ?
N1 Ir1 C116 109.6(3) . . ?
C119 Ir1 C116 62.9(3) . . ?
C101 Ir1 C120 95.6(2) . . ?
N1 Ir1 C120 142.3(3) . . ?
C119 Ir1 C120 38.3(3) . . ?
C116 Ir1 C120 37.0(3) . . ?
C101 Ir1 C117 144.9(3) . . ?
N1 Ir1 C117 103.3(2) . . ?
C119 Ir1 C117 61.9(3) . . ?
C116 Ir1 C117 37.7(3) . . ?
C120 Ir1 C117 62.0(3) . . ?
C101 Ir1 C118 156.1(3) . . ?
N1 Ir1 C118 125.9(2) . . ?
C119 Ir1 C118 38.4(3) . . ?
C116 Ir1 C118 62.4(3) . . ?
C120 Ir1 C118 63.4(2) . . ?
C117 Ir1 C118 35.7(3) . . ?
C101 Ir1 Cl1 96.49(15) . . ?
N1 Ir1 Cl1 83.89(13) . . ?
C119 Ir1 Cl1 97.94(19) . . ?
C116 Ir1 Cl1 153.7(2) . . ?
C120 Ir1 Cl1 133.8(2) . . ?
C117 Ir1 Cl1 118.6(3) . . ?
C118 Ir1 Cl1 91.35(18) . . ?
C202 C201 C205 105.0(5) . . ?
C202 C201 Ir2 139.9(4) . . ?
C205 C201 Ir2 114.4(4) . . ?
C202 C201 Fe2 67.8(3) . . ?
C205 C201 Fe2 67.9(3) . . ?
Ir2 C201 Fe2 134.5(3) . . ?
C201 C202 C203 109.6(5) . . ?
C201 C202 Fe2 72.2(3) . . ?
C203 C202 Fe2 68.8(3) . . ?
C201 C202 H202 125.2 . . ?
C203 C202 H202 125.2 . . ?
Fe2 C202 H202 125.4 . . ?
C204 C203 C202 108.5(5) . . ?
C204 C203 Fe2 69.9(3) . . ?
C202 C203 Fe2 70.0(3) . . ?
C204 C203 H203 125.7 . . ?
C202 C203 H203 125.7 . . ?
Fe2 C203 H203 125.9 . . ?
C203 C204 C205 106.5(5) . . ?
C203 C204 Fe2 69.4(3) . . ?
C205 C204 Fe2 70.4(3) . . ?
C203 C204 H204 126.8 . . ?
C205 C204 H204 126.8 . . ?
Fe2 C204 H204 125.1 . . ?
C204 C205 C201 110.4(5) . . ?
C204 C205 C206 132.7(5) . . ?
C201 C205 C206 116.9(5) . . ?
C204 C205 Fe2 68.8(3) . . ?
C201 C205 Fe2 71.4(3) . . ?
C206 C205 Fe2 127.9(4) . . ?
N2 C206 C207 121.1(5) . . ?
N2 C206 C205 112.4(5) . . ?
C207 C206 C205 126.5(5) . . ?
C208 C207 C206 119.1(6) . . ?
C208 C207 H207 120.5 . . ?
C206 C207 H207 120.5 . . ?
C209 C208 C207 119.5(6) . . ?
C209 C208 H208 120.2 . . ?
C207 C208 H208 120.2 . . ?
C208 C209 C210 119.1(6) . . ?
C208 C209 H209 120.5 . . ?
C210 C209 H209 120.5 . . ?
N2 C210 C209 122.5(6) . . ?
N2 C210 H210 118.8 . . ?
C209 C210 H210 118.8 . . ?
C215 C211 C212 108.0(5) . . ?
C215 C211 Fe2 69.4(3) . . ?
C212 C211 Fe2 69.8(3) . . ?
C215 C211 H211 126.0 . . ?
C212 C211 H211 126.0 . . ?
Fe2 C211 H211 126.4 . . ?
C213 C212 C211 107.8(5) . . ?
C213 C212 Fe2 69.4(3) . . ?
C211 C212 Fe2 69.6(3) . . ?
C213 C212 H212 126.1 . . ?
C211 C212 H212 126.1 . . ?
Fe2 C212 H212 126.5 . . ?
C212 C213 C214 107.8(5) . . ?
C212 C213 Fe2 70.0(3) . . ?
C214 C213 Fe2 69.3(3) . . ?
C212 C213 H213 126.1 . . ?
C214 C213 H213 126.1 . . ?
Fe2 C213 H213 126.2 . . ?
C215 C214 C213 107.8(6) . . ?
C215 C214 Fe2 69.7(3) . . ?
C213 C214 Fe2 69.7(3) . . ?
C215 C214 H214 126.1 . . ?
C213 C214 H214 126.1 . . ?
Fe2 C214 H214 126.1 . . ?
C214 C215 C211 108.5(5) . . ?
C214 C215 Fe2 69.8(3) . . ?
C211 C215 Fe2 70.1(3) . . ?
C214 C215 H215 125.7 . . ?
C211 C215 H215 125.7 . . ?
Fe2 C215 H215 125.9 . . ?
C217 C216 C220 107.8(5) . . ?
C217 C216 C221 126.6(6) . . ?
C220 C216 C221 125.5(6) . . ?
C217 C216 Ir2 70.5(3) . . ?
C220 C216 Ir2 69.5(3) . . ?
C221 C216 Ir2 127.6(4) . . ?
C216 C217 C218 108.1(5) . . ?
C216 C217 C222 126.3(6) . . ?
C218 C217 C222 125.1(6) . . ?
C216 C217 Ir2 71.2(3) . . ?
C218 C217 Ir2 74.5(3) . . ?
C222 C217 Ir2 126.4(4) . . ?
C219 C218 C217 108.0(5) . . ?
C219 C218 C223 128.8(6) . . ?
C217 C218 C223 123.2(6) . . ?
C219 C218 Ir2 70.7(3) . . ?
C217 C218 Ir2 67.0(3) . . ?
C223 C218 Ir2 127.3(5) . . ?
C218 C219 C220 108.9(5) . . ?
C218 C219 C224 126.9(7) . . ?
C220 C219 C224 124.1(7) . . ?
C218 C219 Ir2 73.3(4) . . ?
C220 C219 Ir2 67.3(3) . . ?
C224 C219 Ir2 127.7(5) . . ?
C216 C220 C219 106.8(5) . . ?
C216 C220 C225 124.9(7) . . ?
C219 C220 C225 127.1(6) . . ?
C216 C220 Ir2 71.5(3) . . ?
C219 C220 Ir2 73.7(3) . . ?
C225 C220 Ir2 129.7(4) . . ?
C216 C221 H22A 109.5 . . ?
C216 C221 H22B 109.5 . . ?
H22A C221 H22B 109.5 . . ?
C216 C221 H22C 109.5 . . ?
H22A C221 H22C 109.5 . . ?
H22B C221 H22C 109.5 . . ?
C217 C222 H22D 109.5 . . ?
C217 C222 H22E 109.5 . . ?
H22D C222 H22E 109.5 . . ?
C217 C222 H22F 109.5 . . ?
H22D C222 H22F 109.5 . . ?
H22E C222 H22F 109.5 . . ?
C218 C223 H22G 109.5 . . ?
C218 C223 H22H 109.5 . . ?
H22G C223 H22H 109.5 . . ?
C218 C223 H22I 109.5 . . ?
H22G C223 H22I 109.5 . . ?
H22H C223 H22I 109.5 . . ?
C219 C224 H22J 109.5 . . ?
C219 C224 H22K 109.5 . . ?
H22J C224 H22K 109.5 . . ?
C219 C224 H22L 109.5 . . ?
H22J C224 H22L 109.5 . . ?
H22K C224 H22L 109.5 . . ?
C220 C225 H22M 109.5 . . ?
C220 C225 H22N 109.5 . . ?
H22M C225 H22N 109.5 . . ?
C220 C225 H22O 109.5 . . ?
H22M C225 H22O 109.5 . . ?
H22N C225 H22O 109.5 . . ?
C210 N2 C206 118.6(5) . . ?
C210 N2 Ir2 123.4(4) . . ?
C206 N2 Ir2 117.9(4) . . ?
C203 Fe2 C204 40.7(2) . . ?
C203 Fe2 C215 113.3(3) . . ?
C204 Fe2 C215 145.4(2) . . ?
C203 Fe2 C214 107.4(3) . . ?
C204 Fe2 C214 114.8(2) . . ?
C215 Fe2 C214 40.5(2) . . ?
C203 Fe2 C213 132.1(2) . . ?
C204 Fe2 C213 109.8(2) . . ?
C215 Fe2 C213 68.4(2) . . ?
C214 Fe2 C213 41.0(2) . . ?
C203 Fe2 C202 41.2(2) . . ?
C204 Fe2 C202 68.9(2) . . ?
C215 Fe2 C202 107.1(2) . . ?
C214 Fe2 C202 130.5(2) . . ?
C213 Fe2 C202 170.7(2) . . ?
C203 Fe2 C211 145.2(2) . . ?
C204 Fe2 C211 173.5(2) . . ?
C215 Fe2 C211 40.5(2) . . ?
C214 Fe2 C211 68.3(2) . . ?
C213 Fe2 C211 68.3(2) . . ?
C202 Fe2 C211 113.9(2) . . ?
C203 Fe2 C212 172.2(2) . . ?
C204 Fe2 C212 134.0(2) . . ?
C215 Fe2 C212 68.3(2) . . ?
C214 Fe2 C212 68.5(3) . . ?
C213 Fe2 C212 40.6(2) . . ?
C202 Fe2 C212 146.5(2) . . ?
C211 Fe2 C212 40.6(2) . . ?
C203 Fe2 C205 67.7(2) . . ?
C204 Fe2 C205 40.8(2) . . ?
C215 Fe2 C205 170.9(2) . . ?
C214 Fe2 C205 148.6(2) . . ?
C213 Fe2 C205 118.2(2) . . ?
C202 Fe2 C205 67.3(2) . . ?
C211 Fe2 C205 133.9(2) . . ?
C212 Fe2 C205 112.0(2) . . ?
C203 Fe2 C201 68.6(2) . . ?
C204 Fe2 C201 69.4(2) . . ?
C215 Fe2 C201 130.5(2) . . ?
C214 Fe2 C201 169.0(2) . . ?
C213 Fe2 C201 149.0(2) . . ?
C202 Fe2 C201 40.0(2) . . ?
C211 Fe2 C201 108.7(2) . . ?
C212 Fe2 C201 116.6(2) . . ?
C205 Fe2 C201 40.7(2) . . ?
C201 Ir2 N2 78.2(2) . . ?
C201 Ir2 C220 104.1(2) . . ?
N2 Ir2 C220 110.9(2) . . ?
C201 Ir2 C217 122.1(2) . . ?
N2 Ir2 C217 159.7(2) . . ?
C220 Ir2 C217 65.0(2) . . ?
C201 Ir2 C216 96.1(2) . . ?
N2 Ir2 C216 147.7(2) . . ?
C220 Ir2 C216 39.0(2) . . ?
C217 Ir2 C216 38.3(2) . . ?
C201 Ir2 C219 140.7(2) . . ?
N2 Ir2 C219 100.5(2) . . ?
C220 Ir2 C219 39.0(3) . . ?
C217 Ir2 C219 63.2(2) . . ?
C216 Ir2 C219 64.0(2) . . ?
C201 Ir2 C218 159.1(2) . . ?
N2 Ir2 C218 121.3(2) . . ?
C220 Ir2 C218 63.5(2) . . ?
C217 Ir2 C218 38.4(2) . . ?
C216 Ir2 C218 63.4(2) . . ?
C219 Ir2 C218 36.0(2) . . ?
C201 Ir2 Cl2 97.81(14) . . ?
N2 Ir2 Cl2 83.49(13) . . ?
C220 Ir2 Cl2 155.75(16) . . ?
C217 Ir2 Cl2 94.56(16) . . ?
C216 Ir2 Cl2 128.82(16) . . ?
C219 Ir2 Cl2 121.25(19) . . ?
C218 Ir2 Cl2 92.49(16) . . ?
Cl1M C1M Cl1M 110.2(10) . 2 ?
Cl1M C1M H1M1 109.6 . . ?
Cl1M C1M H1M1 109.6 2 . ?
Cl1M C1M H1M2 109.6 . . ?
Cl1M C1M H1M2 109.6 2 . ?
H1M1 C1M H1M2 108.1 . . ?
H1W O1W H1W 100(4) . 2_556 ?

loop_
_geom_bond_atom_site_label_1
_geom_bond_atom_site_label_2
_geom_bond_distance
_geom_bond_site_symmetry_2
_geom_bond_publ_flag
C101 C105 1.439(8) . ?
C101 C102 1.443(8) . ?
C101 Ir1 2.043(5) . ?
C101 Fe1 2.130(5) . ?
C102 C103 1.432(8) . ?
C102 Fe1 2.058(6) . ?
C102 H102 0.9500 . ?
C103 C104 1.410(9) . ?
C103 Fe1 2.023(6) . ?
C103 H103 0.9500 . ?
C104 C105 1.436(7) . ?
C104 Fe1 2.027(6) . ?
C104 H104 0.9500 . ?
C105 C106 1.440(8) . ?
C105 Fe1 2.069(5) . ?
C106 N1 1.366(7) . ?
C106 C107 1.400(8) . ?
C107 C108 1.364(9) . ?
C107 H107 0.9500 . ?
C108 C109 1.386(9) . ?
C108 H108 0.9500 . ?
C109 C110 1.382(9) . ?
C109 H109 0.9500 . ?
C110 N1 1.341(7) . ?
C110 H110 0.9500 . ?
C111 C115 1.378(11) . ?
C111 C112 1.452(13) . ?
C111 Fe1 2.028(7) . ?
C111 H111 0.9500 . ?
C112 C113 1.416(13) . ?
C112 Fe1 2.037(7) . ?
C112 H112 0.9500 . ?
C113 C114 1.361(12) . ?
C113 Fe1 2.034(7) . ?
C113 H113 0.9500 . ?
C114 C115 1.355(11) . ?
C114 Fe1 2.042(7) . ?
C114 H114 0.9500 . ?
C115 Fe1 2.038(7) . ?
C115 H115 0.9500 . ?
C116 C120 1.369(11) . ?
C116 C117 1.420(12) . ?
C116 C121 1.531(11) . ?
C116 Ir1 2.151(7) . ?
C117 C118 1.375(12) . ?
C117 C122 1.516(11) . ?
C117 Ir1 2.238(7) . ?
C118 C119 1.448(10) . ?
C118 C123 1.491(10) . ?
C118 Ir1 2.247(6) . ?
C119 C120 1.411(10) . ?
C119 C124 1.512(10) . ?
C119 Ir1 2.140(6) . ?
C120 C125 1.485(10) . ?
C120 Ir1 2.165(6) . ?
C121 H12A 0.9800 . ?
C121 H12B 0.9800 . ?
C121 H12C 0.9800 . ?
C122 H12D 0.9800 . ?
C122 H12E 0.9800 . ?
C122 H12F 0.9800 . ?
C123 H12G 0.9800 . ?
C123 H12H 0.9800 . ?
C123 H12I 0.9800 . ?
C124 H12J 0.9800 . ?
C124 H12K 0.9800 . ?
C124 H12L 0.9800 . ?
C125 H12M 0.9800 . ?
C125 H12N 0.9800 . ?
C125 H12O 0.9800 . ?
N1 Ir1 2.110(5) . ?
Cl1 Ir1 2.4105(14) . ?
C201 C202 1.420(8) . ?
C201 C205 1.446(7) . ?
C201 Ir2 2.051(5) . ?
C201 Fe2 2.104(5) . ?
C202 C203 1.433(8) . ?
C202 Fe2 2.046(6) . ?
C202 H202 0.9500 . ?
C203 C204 1.413(9) . ?
C203 Fe2 2.030(6) . ?
C203 H203 0.9500 . ?
C204 C205 1.426(8) . ?
C204 Fe2 2.036(6) . ?
C204 H204 0.9500 . ?
C205 C206 1.448(8) . ?
C205 Fe2 2.056(5) . ?
C206 N2 1.368(7) . ?
C206 C207 1.397(8) . ?
C207 C208 1.381(10) . ?
C207 H207 0.9500 . ?
C208 C209 1.375(10) . ?
C208 H208 0.9500 . ?
C209 C210 1.387(9) . ?
C209 H209 0.9500 . ?
C210 N2 1.337(8) . ?
C210 H210 0.9500 . ?
C211 C215 1.415(9) . ?
C211 C212 1.423(8) . ?
C211 Fe2 2.049(5) . ?
C211 H211 0.9500 . ?
C212 C213 1.422(9) . ?
C212 Fe2 2.052(6) . ?
C212 H212 0.9500 . ?
C213 C214 1.429(9) . ?
C213 Fe2 2.045(6) . ?
C213 H213 0.9500 . ?
C214 C215 1.411(8) . ?
C214 Fe2 2.040(6) . ?
C214 H214 0.9500 . ?
C215 Fe2 2.039(6) . ?
C215 H215 0.9500 . ?
C216 C217 1.421(8) . ?
C216 C220 1.440(8) . ?
C216 C221 1.509(9) . ?
C216 Ir2 2.169(6) . ?
C217 C218 1.459(8) . ?
C217 C222 1.496(8) . ?
C217 Ir2 2.161(5) . ?
C218 C219 1.386(9) . ?
C218 C223 1.489(9) . ?
C218 Ir2 2.262(6) . ?
C219 C220 1.463(10) . ?
C219 C224 1.495(9) . ?
C219 Ir2 2.228(6) . ?
C220 C225 1.499(9) . ?
C220 Ir2 2.142(6) . ?
C221 H22A 0.9800 . ?
C221 H22B 0.9800 . ?
C221 H22C 0.9800 . ?
C222 H22D 0.9800 . ?
C222 H22E 0.9800 . ?
C222 H22F 0.9800 . ?
C223 H22G 0.9800 . ?
C223 H22H 0.9800 . ?
C223 H22I 0.9800 . ?
C224 H22J 0.9800 . ?
C224 H22K 0.9800 . ?
C224 H22L 0.9800 . ?
C225 H22M 0.9800 . ?
C225 H22N 0.9800 . ?
C225 H22O 0.9800 . ?
N2 Ir2 2.115(5) . ?
Cl2 Ir2 2.4434(14) . ?
Cl1M C1M 1.786(11) . ?
C1M H1M1 0.9900 . ?
C1M H1M2 0.9900 . ?
O1W H1W 0.95(2) . ?
O1W H1W 0.95(2) 2_556 ?

loop_
_geom_torsion_atom_site_label_1
_geom_torsion_atom_site_label_2
_geom_torsion_atom_site_label_3
_geom_torsion_atom_site_label_4
_geom_torsion
_geom_torsion_site_symmetry_1
_geom_torsion_site_symmetry_2
_geom_torsion_site_symmetry_3
_geom_torsion_site_symmetry_4
_geom_torsion_publ_flag
C105 C101 C102 C103 1.8(6) . . . . ?
Ir1 C101 C102 C103 -163.0(5) . . . . ?
Fe1 C101 C102 C103 58.8(4) . . . . ?
C105 C101 C102 Fe1 -57.0(3) . . . . ?
Ir1 C101 C102 Fe1 138.2(5) . . . . ?
C101 C102 C103 C104 -1.9(7) . . . . ?
Fe1 C102 C103 C104 59.6(4) . . . . ?
C101 C102 C103 Fe1 -61.5(4) . . . . ?
C102 C103 C104 C105 1.3(7) . . . . ?
Fe1 C103 C104 C105 61.5(4) . . . . ?
C102 C103 C104 Fe1 -60.2(4) . . . . ?
C103 C104 C105 C101 -0.1(6) . . . . ?
Fe1 C104 C105 C101 60.3(4) . . . . ?
C103 C104 C105 C106 -178.3(6) . . . . ?
Fe1 C104 C105 C106 -117.8(6) . . . . ?
C103 C104 C105 Fe1 -60.5(4) . . . . ?
C102 C101 C105 C104 -1.0(6) . . . . ?
Ir1 C101 C105 C104 167.8(4) . . . . ?
Fe1 C101 C105 C104 -57.7(4) . . . . ?
C102 C101 C105 C106 177.5(4) . . . . ?
Ir1 C101 C105 C106 -13.6(6) . . . . ?
Fe1 C101 C105 C106 120.8(4) . . . . ?
C102 C101 C105 Fe1 56.7(4) . . . . ?
Ir1 C101 C105 Fe1 -134.5(3) . . . . ?
C104 C105 C106 N1 -171.6(6) . . . . ?
C101 C105 C106 N1 10.3(7) . . . . ?
Fe1 C105 C106 N1 96.0(5) . . . . ?
C104 C105 C106 C107 9.4(10) . . . . ?
C101 C105 C106 C107 -168.7(5) . . . . ?
Fe1 C105 C106 C107 -83.0(7) . . . . ?
N1 C106 C107 C108 -0.4(9) . . . . ?
C105 C106 C107 C108 178.6(6) . . . . ?
C106 C107 C108 C109 0.1(10) . . . . ?
C107 C108 C109 C110 -0.2(11) . . . . ?
C108 C109 C110 N1 0.6(11) . . . . ?
C115 C111 C112 C113 0.8(8) . . . . ?
Fe1 C111 C112 C113 -60.5(5) . . . . ?
C115 C111 C112 Fe1 61.3(5) . . . . ?
C111 C112 C113 C114 0.1(8) . . . . ?
Fe1 C112 C113 C114 -59.9(5) . . . . ?
C111 C112 C113 Fe1 60.0(5) . . . . ?
C112 C113 C114 C115 -0.9(9) . . . . ?
Fe1 C113 C114 C115 -60.2(5) . . . . ?
C112 C113 C114 Fe1 59.3(5) . . . . ?
C113 C114 C115 C111 1.4(9) . . . . ?
Fe1 C114 C115 C111 -58.6(5) . . . . ?
C113 C114 C115 Fe1 60.0(5) . . . . ?
C112 C111 C115 C114 -1.4(8) . . . . ?
Fe1 C111 C115 C114 59.1(5) . . . . ?
C112 C111 C115 Fe1 -60.5(5) . . . . ?
C120 C116 C117 C118 -3.5(8) . . . . ?
C121 C116 C117 C118 -171.1(7) . . . . ?
Ir1 C116 C117 C118 60.9(5) . . . . ?
C120 C116 C117 C122 174.1(7) . . . . ?
C121 C116 C117 C122 6.6(12) . . . . ?
Ir1 C116 C117 C122 -121.5(7) . . . . ?
C120 C116 C117 Ir1 -64.4(5) . . . . ?
C121 C116 C117 Ir1 128.1(8) . . . . ?
C116 C117 C118 C119 0.3(7) . . . . ?
C122 C117 C118 C119 -177.2(7) . . . . ?
Ir1 C117 C118 C119 58.3(4) . . . . ?
C116 C117 C118 C123 178.1(7) . . . . ?
C122 C117 C118 C123 0.6(13) . . . . ?
Ir1 C117 C118 C123 -123.8(8) . . . . ?
C116 C117 C118 Ir1 -58.0(5) . . . . ?
C122 C117 C118 Ir1 124.5(8) . . . . ?
C117 C118 C119 C120 2.9(7) . . . . ?
C123 C118 C119 C120 -175.2(6) . . . . ?
Ir1 C118 C119 C120 64.5(4) . . . . ?
C117 C118 C119 C124 175.6(7) . . . . ?
C123 C118 C119 C124 -2.4(10) . . . . ?
Ir1 C118 C119 C124 -122.7(7) . . . . ?
C117 C118 C119 Ir1 -61.6(5) . . . . ?
C123 C118 C119 Ir1 120.3(7) . . . . ?
C117 C116 C120 C119 5.2(7) . . . . ?
C121 C116 C120 C119 173.0(7) . . . . ?
Ir1 C116 C120 C119 -60.7(4) . . . . ?
C117 C116 C120 C125 -171.2(6) . . . . ?
C121 C116 C120 C125 -3.4(11) . . . . ?
Ir1 C116 C120 C125 122.8(7) . . . . ?
C117 C116 C120 Ir1 66.0(5) . . . . ?
C121 C116 C120 Ir1 -126.3(7) . . . . ?
C118 C119 C120 C116 -5.0(7) . . . . ?
C124 C119 C120 C116 -177.6(7) . . . . ?
Ir1 C119 C120 C116 61.4(5) . . . . ?
C118 C119 C120 C125 171.4(6) . . . . ?
C124 C119 C120 C125 -1.2(11) . . . . ?
Ir1 C119 C120 C125 -122.2(7) . . . . ?
C118 C119 C120 Ir1 -66.4(4) . . . . ?
C124 C119 C120 Ir1 121.0(7) . . . . ?
C109 C110 N1 C106 -0.8(9) . . . . ?
C109 C110 N1 Ir1 -176.5(5) . . . . ?
C107 C106 N1 C110 0.7(8) . . . . ?
C105 C106 N1 C110 -178.4(5) . . . . ?
C107 C106 N1 Ir1 176.6(4) . . . . ?
C105 C106 N1 Ir1 -2.5(6) . . . . ?
C205 C201 C202 C203 0.8(6) . . . . ?
Ir2 C201 C202 C203 -167.4(5) . . . . ?
Fe2 C201 C202 C203 58.8(4) . . . . ?
C205 C201 C202 Fe2 -58.0(3) . . . . ?
Ir2 C201 C202 Fe2 133.7(6) . . . . ?
C201 C202 C203 C204 -1.4(7) . . . . ?
Fe2 C202 C203 C204 59.5(4) . . . . ?
C201 C202 C203 Fe2 -60.9(4) . . . . ?
C202 C203 C204 C205 1.4(6) . . . . ?
Fe2 C203 C204 C205 61.0(4) . . . . ?
C202 C203 C204 Fe2 -59.6(4) . . . . ?
C203 C204 C205 C201 -0.9(6) . . . . ?
Fe2 C204 C205 C201 59.5(4) . . . . ?
C203 C204 C205 C206 177.0(6) . . . . ?
Fe2 C204 C205 C206 -122.6(6) . . . . ?
C203 C204 C205 Fe2 -60.3(4) . . . . ?
C202 C201 C205 C204 0.0(6) . . . . ?
Ir2 C201 C205 C204 171.8(4) . . . . ?
Fe2 C201 C205 C204 -57.9(4) . . . . ?
C202 C201 C205 C206 -178.3(5) . . . . ?
Ir2 C201 C205 C206 -6.5(6) . . . . ?
Fe2 C201 C205 C206 123.8(5) . . . . ?
C202 C201 C205 Fe2 58.0(4) . . . . ?
Ir2 C201 C205 Fe2 -130.3(3) . . . . ?
C204 C205 C206 N2 -172.5(6) . . . . ?
C201 C205 C206 N2 5.3(7) . . . . ?
Fe2 C205 C206 N2 92.0(6) . . . . ?
C204 C205 C206 C207 5.5(10) . . . . ?
C201 C205 C206 C207 -176.6(5) . . . . ?
Fe2 C205 C206 C207 -89.9(7) . . . . ?
N2 C206 C207 C208 -2.4(9) . . . . ?
C205 C206 C207 C208 179.8(6) . . . . ?
C206 C207 C208 C209 -0.7(10) . . . . ?
C207 C208 C209 C210 2.1(11) . . . . ?
C208 C209 C210 N2 -0.6(11) . . . . ?
C215 C211 C212 C213 0.1(6) . . . . ?
Fe2 C211 C212 C213 59.1(4) . . . . ?
C215 C211 C212 Fe2 -59.1(4) . . . . ?
C211 C212 C213 C214 0.0(6) . . . . ?
Fe2 C212 C213 C214 59.2(4) . . . . ?
C211 C212 C213 Fe2 -59.2(4) . . . . ?
C212 C213 C214 C215 -0.1(7) . . . . ?
Fe2 C213 C214 C215 59.5(4) . . . . ?
C212 C213 C214 Fe2 -59.6(4) . . . . ?
C213 C214 C215 C211 0.1(7) . . . . ?
Fe2 C214 C215 C211 59.6(4) . . . . ?
C213 C214 C215 Fe2 -59.5(4) . . . . ?
C212 C211 C215 C214 -0.1(7) . . . . ?
Fe2 C211 C215 C214 -59.4(4) . . . . ?
C212 C211 C215 Fe2 59.3(4) . . . . ?
C220 C216 C217 C218 -6.2(6) . . . . ?
C221 C216 C217 C218 171.1(5) . . . . ?
Ir2 C216 C217 C218 -65.9(4) . . . . ?
C220 C216 C217 C222 -178.4(5) . . . . ?
C221 C216 C217 C222 -1.1(9) . . . . ?
Ir2 C216 C217 C222 121.9(6) . . . . ?
C220 C216 C217 Ir2 59.7(4) . . . . ?
C221 C216 C217 Ir2 -122.9(6) . . . . ?
C216 C217 C218 C219 4.7(7) . . . . ?
C222 C217 C218 C219 177.0(6) . . . . ?
Ir2 C217 C218 C219 -59.0(4) . . . . ?
C216 C217 C218 C223 -175.6(6) . . . . ?
C222 C217 C218 C223 -3.3(9) . . . . ?
Ir2 C217 C218 C223 120.7(6) . . . . ?
C216 C217 C218 Ir2 63.7(4) . . . . ?
C222 C217 C218 Ir2 -124.0(6) . . . . ?
C217 C218 C219 C220 -1.4(7) . . . . ?
C223 C218 C219 C220 179.0(6) . . . . ?
Ir2 C218 C219 C220 -58.1(4) . . . . ?
C217 C218 C219 C224 -178.3(6) . . . . ?
C223 C218 C219 C224 2.1(11) . . . . ?
Ir2 C218 C219 C224 125.0(7) . . . . ?
C217 C218 C219 Ir2 56.7(4) . . . . ?
C223 C218 C219 Ir2 -122.9(7) . . . . ?
C217 C216 C220 C219 5.3(6) . . . . ?
C221 C216 C220 C219 -172.1(5) . . . . ?
Ir2 C216 C220 C219 65.7(4) . . . . ?
C217 C216 C220 C225 173.6(6) . . . . ?
C221 C216 C220 C225 -3.7(9) . . . . ?
Ir2 C216 C220 C225 -126.0(6) . . . . ?
C217 C216 C220 Ir2 -60.4(4) . . . . ?
C221 C216 C220 Ir2 122.2(6) . . . . ?
C218 C219 C220 C216 -2.4(7) . . . . ?
C224 C219 C220 C216 174.6(6) . . . . ?
Ir2 C219 C220 C216 -64.3(4) . . . . ?
C218 C219 C220 C225 -170.4(6) . . . . ?
C224 C219 C220 C225 6.6(10) . . . . ?
Ir2 C219 C220 C225 127.7(6) . . . . ?
C218 C219 C220 Ir2 61.8(4) . . . . ?
C224 C219 C220 Ir2 -121.1(6) . . . . ?
C209 C210 N2 C206 -2.4(9) . . . . ?
C209 C210 N2 Ir2 -178.4(5) . . . . ?
C207 C206 N2 C210 3.9(8) . . . . ?
C205 C206 N2 C210 -178.0(5) . . . . ?
C207 C206 N2 Ir2 -179.9(4) . . . . ?
C205 C206 N2 Ir2 -1.8(6) . . . . ?
